data_2241032
loop_
_publ_author_name
'Sreenivasa, S.'
'Naveen, S.'
'Lokanath, N. K.'
'Supriya, G. M.'
'Lakshmikantha, H. N.'
'Suchetan, P. A.'

_publ_section_title
;
 Crystal structures of three <i>N</i>-aryl-2,2,2-tribromoacetamides
;
_journal_coeditor_code HB7472
_journal_issue 9
_journal_name_full 'Acta Crystallographica Section E'
_journal_page_first 1048
_journal_page_last 1053
_journal_paper_doi 10.1107/S2056989015015248
_journal_volume 71
_journal_year 2015
_chemical_formula_iupac 'C8 H5 Br3 F N O'
_chemical_formula_moiety 'C8 H5 Br3 F N O'
_chemical_formula_sum 'C8 H5 Br3 F N O'
_chemical_formula_weight 389.86
_chemical_melting_point 434
_chemical_name_systematic
;
2,2,2-Tribromo-<i>N</i>-(4-fluorophenyl)acetamide
;
_space_group_IT_number 14
_symmetry_cell_setting monoclinic
_symmetry_space_group_name_Hall '-P 2ybc'
_symmetry_space_group_name_H-M 'P 1 21/c 1'
_atom_sites_solution_hydrogens geom
_atom_sites_solution_primary direct
_atom_sites_solution_secondary difmap
_audit_creation_method SHELXL-97
_cell_angle_alpha 90.00
_cell_angle_beta 100.4850(10)
_cell_angle_gamma 90.00
_cell_formula_units_Z 4
_cell_length_a 16.9830(9)
_cell_length_b 6.1095(3)
_cell_length_c 10.1508(6)
_cell_measurement_reflns_used 133
_cell_measurement_temperature 100(2)
_cell_measurement_theta_max 64.26
_cell_measurement_theta_min 5.30
_cell_volume 1035.64(10)
_computing_cell_refinement
;
APEX2 and SAINT-Plus (Bruker, 2009)
;
_computing_data_collection
;
APEX2 (Bruker, 2009)
;
_computing_data_reduction
;
SAINT-Plus and XPREP (Bruker, 2009)
;
_computing_molecular_graphics
;
Mercury (Macrae <i>et al.</i>,  2008)
;
_computing_publication_material
;
SHELXL97 (Sheldrick, 2008)
;
_computing_structure_refinement
;
SHELXL97 (Sheldrick, 2008)
;
_computing_structure_solution
;
SHELXS97 (Sheldrick, 2008)
;
_diffrn_ambient_temperature 100(2)
_diffrn_measured_fraction_theta_full 0.972
_diffrn_measured_fraction_theta_max 0.973
_diffrn_measurement_device_type 'Bruker APEXII'
_diffrn_measurement_method 'phi and \f scans'
_diffrn_radiation_monochromator graphite
_diffrn_radiation_source 'fine-focus sealed tube'
_diffrn_radiation_type CuK\a
_diffrn_radiation_wavelength 1.54178
_diffrn_reflns_av_R_equivalents 0.0538
_diffrn_reflns_av_sigmaI/netI 0.0453
_diffrn_reflns_limit_h_max 19
_diffrn_reflns_limit_h_min -19
_diffrn_reflns_limit_k_max 7
_diffrn_reflns_limit_k_min -4
_diffrn_reflns_limit_l_max 11
_diffrn_reflns_limit_l_min -11
_diffrn_reflns_number 6934
_diffrn_reflns_theta_full 64.26
_diffrn_reflns_theta_max 64.26
_diffrn_reflns_theta_min 5.30
_diffrn_standards_decay_% 0.1
_diffrn_standards_interval_count 1
_diffrn_standards_interval_time 5
_diffrn_standards_number 1
_exptl_absorpt_coefficient_mu 14.328
_exptl_absorpt_correction_T_max 0.043
_exptl_absorpt_correction_T_min 0.029
_exptl_absorpt_correction_type multi-scan
_exptl_absorpt_process_details
;
(SADABS; Bruker, 2009)
;
_exptl_crystal_colour colourless
_exptl_crystal_density_diffrn 2.500
_exptl_crystal_density_method 'not measured'
_exptl_crystal_description prism
_exptl_crystal_F_000 728
_exptl_crystal_size_max 0.31
_exptl_crystal_size_mid 0.26
_exptl_crystal_size_min 0.22
_refine_diff_density_max 1.479
_refine_diff_density_min -1.014
_refine_ls_extinction_method none
_refine_ls_goodness_of_fit_ref 1.187
_refine_ls_hydrogen_treatment constr
_refine_ls_matrix_type full
_refine_ls_number_parameters 127
_refine_ls_number_reflns 1674
_refine_ls_number_restraints 0
_refine_ls_restrained_S_all 1.187
_refine_ls_R_factor_all 0.0474
_refine_ls_R_factor_gt 0.0472
_refine_ls_shift/su_max 0.001
_refine_ls_shift/su_mean 0.000
_refine_ls_structure_factor_coef Fsqd
_refine_ls_weighting_details 'calc w=1/[\s^2^(Fo^2^)+(0.0755P)^2^+4.7440P] where P=(Fo^2^+2Fc^2^)/3'
_refine_ls_weighting_scheme calc
_refine_ls_wR_factor_gt 0.1278
_refine_ls_wR_factor_ref 0.1282
_reflns_number_gt 1664
_reflns_number_total 1674
_reflns_threshold_expression >2\s(I)
_cod_data_source_file hb7472sup1.cif
_cod_data_source_block III
_cod_database_code 2241032

loop_
_symmetry_equiv_pos_as_xyz
'x, y, z'
'-x, y+1/2, -z+1/2'
'-x, -y, -z'
'x, -y-1/2, z-1/2'

loop_
_atom_site_type_symbol
_atom_site_label
_atom_site_fract_x
_atom_site_fract_y
_atom_site_fract_z
_atom_site_U_iso_or_equiv
_atom_site_adp_type
_atom_site_calc_flag
_atom_site_refinement_flags
_atom_site_occupancy
_atom_site_symmetry_multiplicity
C C1 0.8156(3) 0.2042(11) 0.7648(6) 0.0142(12) Uani d . 1 1
C C2 0.8352(4) 0.0287(10) 0.6916(6) 0.0152(12) Uani d . 1 1
H H2 0.8084 -0.1037 0.6933 0.018 Uiso calc R 1 1
C C3 0.8953(4) 0.0494(11) 0.6151(7) 0.0219(14) Uani d . 1 1
H H3 0.9094 -0.0684 0.5662 0.026 Uiso calc R 1 1
C C4 0.9331(4) 0.2482(12) 0.6135(6) 0.0218(14) Uani d . 1 1
C C5 0.9147(4) 0.4249(11) 0.6834(7) 0.0199(14) Uani d . 1 1
H H5 0.9414 0.5570 0.6801 0.024 Uiso calc R 1 1
C C6 0.8548(4) 0.4041(11) 0.7601(6) 0.0174(13) Uani d . 1 1
H H6 0.8409 0.5233 0.8081 0.021 Uiso calc R 1 1
C C7 0.7195(3) 0.0190(10) 0.8844(6) 0.0127(12) Uani d . 1 1
C C8 0.6445(3) 0.0612(9) 0.9497(6) 0.0116(12) Uani d . 1 1
N N1 0.7536(3) 0.1979(9) 0.8401(5) 0.0138(10) Uani d . 1 1
H H1 0.7353 0.3224 0.8602 0.017 Uiso calc R 1 1
O O1 0.7404(3) -0.1693(7) 0.8719(4) 0.0183(9) Uani d . 1 1
F F1 0.9926(2) 0.2668(7) 0.5404(4) 0.0319(10) Uani d . 1 1
Br Br1 0.62345(4) 0.36497(10) 0.98592(6) 0.0175(3) Uani d . 1 1
Br Br2 0.65806(4) -0.10117(10) 1.11533(6) 0.0141(3) Uani d . 1 1
Br Br3 0.55374(3) -0.05639(11) 0.82576(6) 0.0182(3) Uani d . 1 1

loop_
_atom_site_aniso_label
_atom_site_aniso_U_11
_atom_site_aniso_U_22
_atom_site_aniso_U_33
_atom_site_aniso_U_12
_atom_site_aniso_U_13
_atom_site_aniso_U_23
C1 0.010(3) 0.022(3) 0.012(3) 0.001(2) 0.005(2) 0.003(3)
C2 0.014(3) 0.011(3) 0.022(3) 0.001(2) 0.009(2) 0.003(3)
C3 0.023(3) 0.021(4) 0.026(3) 0.004(3) 0.016(3) 0.001(3)
C4 0.015(3) 0.028(4) 0.027(3) 0.007(3) 0.014(3) 0.008(3)
C5 0.016(3) 0.017(3) 0.029(4) -0.003(2) 0.008(3) 0.006(3)
C6 0.017(3) 0.019(3) 0.018(3) -0.002(2) 0.007(2) -0.005(2)
C7 0.010(3) 0.016(3) 0.014(3) 0.000(2) 0.008(2) 0.001(2)
C8 0.009(3) 0.008(3) 0.020(3) 0.003(2) 0.008(2) 0.001(2)
N1 0.014(2) 0.010(3) 0.021(3) 0.0011(19) 0.011(2) 0.003(2)
O1 0.022(2) 0.008(2) 0.029(2) 0.0023(17) 0.0151(18) -0.0017(18)
F1 0.027(2) 0.032(2) 0.045(2) 0.0015(17) 0.0296(18) 0.008(2)
Br1 0.0218(4) 0.0085(4) 0.0261(4) 0.0034(2) 0.0147(3) 0.0002(2)
Br2 0.0184(4) 0.0110(4) 0.0144(4) 0.0008(2) 0.0073(3) 0.0016(2)
Br3 0.0118(4) 0.0235(4) 0.0193(4) 0.0000(2) 0.0027(3) -0.0035(3)

loop_
_atom_type_symbol
_atom_type_description
_atom_type_scat_dispersion_real
_atom_type_scat_dispersion_imag
_atom_type_scat_source
C C 0.0181 0.0091 'International Tables Vol C Tables 4.2.6.8 and 6.1.1.4'
H H 0.0000 0.0000 'International Tables Vol C Tables 4.2.6.8 and 6.1.1.4'
N N 0.0311 0.0180 'International Tables Vol C Tables 4.2.6.8 and 6.1.1.4'
O O 0.0492 0.0322 'International Tables Vol C Tables 4.2.6.8 and 6.1.1.4'
F F 0.0727 0.0534 'International Tables Vol C Tables 4.2.6.8 and 6.1.1.4'
Br Br -0.6763 1.2805 'International Tables Vol C Tables 4.2.6.8 and 6.1.1.4'

loop_
_geom_angle_atom_site_label_1
_geom_angle_atom_site_label_2
_geom_angle_atom_site_label_3
_geom_angle
C2 C1 C6 119.9(5)
C2 C1 N1 123.3(6)
C6 C1 N1 116.7(5)
C1 C2 C3 120.1(6)
C1 C2 H2 119.9
C3 C2 H2 119.9
C4 C3 C2 118.4(6)
C4 C3 H3 120.8
C2 C3 H3 120.8
C5 C4 F1 118.8(6)
C5 C4 C3 122.9(6)
F1 C4 C3 118.3(6)
C4 C5 C6 118.7(6)
C4 C5 H5 120.7
C6 C5 H5 120.7
C5 C6 C1 119.9(6)
C5 C6 H6 120.0
C1 C6 H6 120.0
O1 C7 N1 125.4(5)
O1 C7 C8 118.5(5)
N1 C7 C8 116.1(5)
C7 C8 Br2 107.9(4)
C7 C8 Br1 115.6(4)
Br2 C8 Br1 108.9(3)
C7 C8 Br3 106.1(4)
Br2 C8 Br3 109.2(3)
Br1 C8 Br3 109.0(3)
C7 N1 C1 127.6(5)
C7 N1 H1 116.2
C1 N1 H1 116.2

loop_
_geom_bond_atom_site_label_1
_geom_bond_atom_site_label_2
_geom_bond_distance
C1 C2 1.379(9)
C1 C6 1.396(9)
C1 N1 1.410(7)
C2 C3 1.397(9)
C2 H2 0.9300
C3 C4 1.375(10)
C3 H3 0.9300
C4 C5 1.359(10)
C4 F1 1.363(7)
C5 C6 1.395(9)
C5 H5 0.9300
C6 H6 0.9300
C7 O1 1.218(8)
C7 N1 1.352(8)
C7 C8 1.560(7)
C8 Br2 1.929(6)
C8 Br1 1.938(6)
C8 Br3 1.942(6)
N1 H1 0.8600

loop_
_geom_hbond_atom_site_label_D
_geom_hbond_atom_site_label_H
_geom_hbond_atom_site_label_A
_geom_hbond_site_symmetry_A
_geom_hbond_distance_DH
_geom_hbond_distance_HA
_geom_hbond_distance_DA
_geom_hbond_angle_DHA
N1 H1 Br1 yes 0.86 2.49 3.051(5) 124
C2 H2 O1 yes 0.93 2.35 2.912(8) 118
C3 H3 F1 3_756 0.93 2.46 3.308(8) 151

loop_
_geom_torsion_atom_site_label_1
_geom_torsion_atom_site_label_2
_geom_torsion_atom_site_label_3
_geom_torsion_atom_site_label_4
_geom_torsion
C6 C1 C2 C3 1.3(9)
N1 C1 C2 C3 177.4(6)
C1 C2 C3 C4 -0.8(10)
C2 C3 C4 C5 0.1(10)
C2 C3 C4 F1 179.0(6)
F1 C4 C5 C6 -178.8(6)
C3 C4 C5 C6 0.0(10)
C4 C5 C6 C1 0.5(10)
C2 C1 C6 C5 -1.2(9)
N1 C1 C6 C5 -177.5(6)
O1 C7 C8 Br2 50.5(6)
N1 C7 C8 Br2 -132.8(4)
O1 C7 C8 Br1 172.6(4)
N1 C7 C8 Br1 -10.6(7)
O1 C7 C8 Br3 -66.5(6)
N1 C7 C8 Br3 110.3(5)
O1 C7 N1 C1 4.2(9)
C8 C7 N1 C1 -172.4(5)
C2 C1 N1 C7 19.8(9)
C6 C1 N1 C7 -164.0(6)

_cod_database_fobs_code 2241032
